data_7232977
loop_
_publ_author_name
'Heine, Miriam'
'Fink, Lothar'
'Schmidt, Martin U.'

_publ_section_title
;
 Coordination compounds built up from MIICl2 and 3-cyanopyridine: double
 chains, single chains and isolated complexes
;
_journal_issue 29
_journal_name_full CrystEngComm
_journal_page_first 4305
_journal_paper_doi 10.1039/C9CE00412B
_journal_volume 21
_journal_year 2019
_chemical_formula_iupac 'C12 H8 Cl2 N4 Zn'
_chemical_formula_moiety 'C12 H8 Cl2 N4 Zn'
_chemical_formula_structural 'C12 H8 Cl2 N4 Zn'
_chemical_formula_sum 'C12 H8 Cl2 N4 Zn'
_chemical_formula_weight 344.51
_chemical_name_common Alpha-dichlorido-di(3-cyanopyridine)zinc
_chemical_name_systematic
; 
Alpha-dichlorido-di(3-cyanopyridine)zinc
;
_space_group_IT_number 62
_space_group_name_Hall '-P 2ac 2n'
_space_group_name_H-M_alt 'P n m a'
_symmetry_cell_setting orthorhombic
_symmetry_space_group_name_Hall '-P 2ac 2n'
_symmetry_space_group_name_H-M 'P n m a'
_cell_angle_alpha 90
_cell_angle_beta 90
_cell_angle_gamma 90
_cell_formula_units_Z 4
_cell_length_a 10.66526(25)
_cell_length_b 20.39976(48)
_cell_length_c 6.61154(17)
_cell_measurement_temperature 298
_cell_volume 1438.46(6)
_computing_cell_refinement 'DASH (David <i> et al.</i> , 2004)'
_computing_data_collection 'STOE WINXPOW (STOE & Cie GmbH, 2004)'
_computing_data_reduction 'DASH (David <i>et al.</i>, 2004)'
_computing_molecular_graphics 'MERCURY (Macrea <i>et al.</i>)'
_computing_structure_refinement 'TOPAS (Coelho, 2018)'
_computing_structure_solution 'DASH (David <i>et al.</i>, 2004)'
_diffrn_ambient_temperature 298
_diffrn_detector STOE
_diffrn_detector_type 'lin psd'
_diffrn_measurement_device_type 'STOE Stadi-P'
_diffrn_radiation_monochromator 'primary focussing, Ge 111'
_diffrn_radiation_source 'X-ray tube'
_diffrn_radiation_type 'Cu K\a~1~'
_diffrn_radiation_wavelength 1.540598
_diffrn_source_target STOE
_diffrn_source_type STOE
_exptl_crystal_colour colorless
_exptl_crystal_density_diffrn 1.591
_pd_instr_location ' ?'
_pd_meas_2theta_range_inc 0.1
_pd_meas_2theta_range_max 100
_pd_meas_2theta_range_min 2
_pd_meas_number_of_points 9800
_pd_meas_scan_method step
_pd_proc_2theta_range_inc 0.1
_pd_proc_2theta_range_max 100
_pd_proc_2theta_range_min 2
_pd_proc_info_excluded_regions '9.44 - 9.74     4.34 - 14.84  19.10 - 19.40  22.22 - 22.47'
_pd_proc_ls_background_function 'Chebychev polynomial'
_pd_proc_ls_pref_orient_corr '[010]'
_pd_proc_ls_profile_function
;
modified spherical harmonics(Coelho, 2018)
;
_pd_proc_ls_prof_R_factor 0.03768
_pd_proc_ls_prof_wR_expected 0.03188
_pd_proc_ls_prof_wR_factor 0.05104
_pd_spec_mounting
;
Specimen was placed between foils. 
;
_pd_spec_mount_mode transmission
_refine_ls_extinction_method none
_refine_ls_goodness_of_fit_all 1.601
_refine_ls_hydrogen_treatment mixed
_refine_ls_matrix_type fullcycle
_refine_ls_number_constraints 2
_refine_ls_number_parameters 84
_refine_ls_number_restraints 29
_refine_ls_R_I_factor 2.1680
_refine_ls_weighting_details w=1/\s(Y~obs~)^2^
_refine_ls_weighting_scheme sigma
_cod_data_source_file c9ce00412b11.cif
_cod_data_source_block alpha-ZnCl2(3-cypy)2
_cod_depositor_comments 'Adding full bibliography for 7232977--7232987.cif.'
_cod_original_cell_volume 1438.464(61)
_cod_original_sg_symbol_H-M 'P  n m a'
_cod_database_code 7232977

loop_
_symmetry_equiv_pos_as_xyz
'-x, -y, -z'
'-x, y+1/2, -z'
'-x+1/2, -y, z+1/2'
'-x+1/2, y+1/2, z+1/2'
'x, -y+1/2, z'
'x, y, z'
'x+1/2, -y+1/2, -z+1/2'
'x+1/2, y, -z+1/2'

loop_
_atom_site_label
_atom_site_type_symbol
_atom_site_symmetry_multiplicity
_atom_site_fract_x
_atom_site_fract_y
_atom_site_fract_z
_atom_site_occupancy
_atom_site_B_iso_or_equiv
_atom_site_U_iso_or_equiv
N1 N 0 0.40063(27) 0.32723(14) -0.03395(40) 1 6.35863 0.08053
C2 C 0 0.48807(24) 0.34822(13) 0.09281(36) 1 6.35863 0.08053
C3 C 0 0.38148(24) 0.35346(13) -0.21483(36) 1 6.35863 0.08053
Zn4 Zn 0 0.28771(21) 0.25 0.06990(35) 1 6.35863 0.08053
H5 H 0 0.4975(11) 0.32685(45) 0.2282(16) 1 7.630356 0.09664
C6 C 0 0.56470(23) 0.39932(12) 0.03855(36) 1 6.35863 0.08053
C7 C 0 0.45598(22) 0.40528(11) -0.27600(36) 1 6.35863 0.08053
H8 H 0 0.31360(99) 0.33523(47) -0.3055(15) 1 7.630356 0.09664
Cl9 Cl 0 0.11710(32) 0.25 -0.10284(58) 1 6.35863 0.08053
Cl10 Cl 0 0.27837(35) 0.25 0.39848(53) 1 6.35863 0.08053
C11 C 0 0.66207(26) 0.42319(16) 0.17381(45) 1 6.35863 0.08053
C12 C 0 0.54771(24) 0.42758(12) -0.14695(35) 1 6.35863 0.08053
H13 H 0 0.4446(11) 0.42604(44) -0.4124(20) 1 7.630356 0.09664
N14 N 0 0.74054(36) 0.44186(20) 0.28141(62) 1 6.35863 0.08053
H15 H 0 0.60220(97) 0.46473(51) -0.1891(17) 1 7.630356 0.09664

loop_
_atom_type_symbol
_atom_type_description
_atom_type_scat_source
C C 'International Tables Vol C Table 6.1.1.4'
H H 'International Tables Vol C Table 6.1.1.4'
Zn Zn 'International Tables Vol C Table 6.1.1.4'
Cl Cl 'International Tables Vol C Table 6.1.1.4'
N N 'International Tables Vol C Table 6.1.1.4'

loop_
_geom_angle_atom_site_label_1
_geom_angle_atom_site_label_2
_geom_angle_atom_site_label_3
_geom_angle
C2 N1 C3 123.265(261)
C2 N1 Zn4 116.1(2)
C3 N1 Zn4 120.7(2)
N1 C2 H5 119.743(664)
N1 C2 C6 119.953(236)
H5 C2 C6 120.301(673)
N1 C3 C7 118.929(238)
N1 C3 H8 119.785(638)
C7 C3 H8 121.283(635)
N1 Zn4 Cl9 108.303(124)
N1 Zn4 Cl10 110.723(127)
Cl9 Zn4 Cl10 119.489(167)
C2 C6 C11 121.252(233)
C2 C6 C12 118.415(230)
C11 C6 C12 120.332(231)
C3 C7 C12 118.688(220)
C3 C7 H13 121.070(650)
C12 C7 H13 120.234(667)
C6 C11 N14 179.441(447)
C6 C12 C7 120.745(230)
C6 C12 H15 119.660(681)
C7 C12 H15 119.594(670)

loop_
_geom_bond_atom_site_label_1
_geom_bond_atom_site_label_2
_geom_bond_distance
N1 C2 1.3249(37)
N1 C3 1.3260(36)
N1 Zn4 2.0986(32)
C2 H5 1.001(11)
C2 C6 1.3723(35)
C3 C7 1.3829(34)
C3 H8 1.011(10)
Zn4 Cl9 2.1483(42)
Zn4 Cl10 2.1747(42)
C6 C11 1.4544(38)
C6 C12 1.3672(34)
C7 C12 1.3755(34)
C7 H13 1.004(13)
C11 N14 1.1626(50)
C12 H15 0.995(11)
